data_2014782
loop_
_publ_author_name
'G\"unseli Turgut'
'Metin Zora'
'Odaba\,so\<glu, Mustafa'
'Ersanl\?i, Cem C\"uneyt'
'B\"uy\"ukg\"ung\"or, Orhan'

_publ_section_title
;
 (2-Hydroxyethyl)hydrazinium(2+) dichloride
;
_journal_issue 5
_journal_name_full 'Acta Crystallographica Section C'
_journal_page_first o321
_journal_page_last o323
_journal_paper_doi 10.1107/S0108270105007183
_journal_volume 61
_journal_year 2005
_chemical_formula_iupac 'C2 H10 N2 O 2+ , 2Cl -'
_chemical_formula_moiety 'C2 H10 N2 O 2+ , 2Cl -'
_chemical_formula_sum 'C2 H10 Cl2 N2 O'
_chemical_formula_weight 149.02
_chemical_name_systematic
;
2-Hydroxyethylhydrazinium dichloride
;
_space_group_IT_number 14
_symmetry_cell_setting monoclinic
_symmetry_space_group_name_Hall '-P 2ybc'
_symmetry_space_group_name_H-M 'P 1 21/c 1'
_atom_sites_solution_hydrogens geom
_atom_sites_solution_primary direct
_atom_sites_solution_secondary difmap
_audit_creation_method SHELXL97
_cell_angle_alpha 90.00
_cell_angle_beta 103.208(7)
_cell_angle_gamma 90.00
_cell_formula_units_Z 4
_cell_length_a 10.2367(9)
_cell_length_b 8.4158(6)
_cell_length_c 7.5111(7)
_cell_measurement_reflns_used 11440
_cell_measurement_temperature 150(2)
_cell_measurement_theta_max 29.4
_cell_measurement_theta_min 2.8
_cell_volume 629.96(9)
_computing_cell_refinement X-AREA
_computing_data_collection 'X-AREA (Stoe & Cie, 2002)'
_computing_data_reduction 'X-RED32 (Stoe & Cie, 2002)'
_computing_molecular_graphics
;
ORTEP-3 (Farrugia, 1997), CAMERON (Watkin <i>et al.</i>, 1993) and
PLUTON (Spek, 1998)
;
_computing_publication_material 'WinGX (Farrugia, 1999)'
_computing_structure_refinement 'SHELXL97 (Sheldrick, 1997)'
_computing_structure_solution 'SHELXS97 (Sheldrick, 1990)'
_diffrn_ambient_temperature 150(2)
_diffrn_detector_area_resol_mean 6.67
_diffrn_measured_fraction_theta_full 0.99
_diffrn_measured_fraction_theta_max 0.99
_diffrn_measurement_device_type 'Stoe IPDS-II diffractometer'
_diffrn_measurement_method 'rotation method'
_diffrn_radiation_monochromator graphite
_diffrn_radiation_source 'fine-focus sealed tube'
_diffrn_radiation_type MoK\a
_diffrn_radiation_wavelength 0.71073
_diffrn_reflns_av_R_equivalents 0.077
_diffrn_reflns_av_sigmaI/netI 0.051
_diffrn_reflns_limit_h_max 13
_diffrn_reflns_limit_h_min -13
_diffrn_reflns_limit_k_max 11
_diffrn_reflns_limit_k_min -11
_diffrn_reflns_limit_l_max 10
_diffrn_reflns_limit_l_min -10
_diffrn_reflns_number 11440
_diffrn_reflns_theta_full 29.1
_diffrn_reflns_theta_max 29.1
_diffrn_reflns_theta_min 3.2
_diffrn_standards_decay_% 0
_diffrn_standards_interval_count 0
_diffrn_standards_number 0
_exptl_absorpt_coefficient_mu 0.93
_exptl_absorpt_correction_T_max 0.735
_exptl_absorpt_correction_T_min 0.680
_exptl_absorpt_correction_type integration
_exptl_absorpt_process_details '(X-RED32; Stoe & Cie, 2002)'
_exptl_crystal_colour colourless
_exptl_crystal_density_diffrn 1.571
_exptl_crystal_density_meas ?
_exptl_crystal_density_method 'not measured'
_exptl_crystal_description shapeless
_exptl_crystal_F_000 312
_exptl_crystal_size_max 0.54
_exptl_crystal_size_mid 0.50
_exptl_crystal_size_min 0.43
_refine_diff_density_max 0.31
_refine_diff_density_min -0.24
_refine_ls_extinction_method none
_refine_ls_goodness_of_fit_ref 1.17
_refine_ls_hydrogen_treatment refall
_refine_ls_matrix_type full
_refine_ls_number_parameters 104
_refine_ls_number_reflns 1678
_refine_ls_number_restraints 0
_refine_ls_restrained_S_all 1.17
_refine_ls_R_factor_all 0.025
_refine_ls_R_factor_gt 0.019
_refine_ls_shift/su_max 0.001
_refine_ls_shift/su_mean 0.000
_refine_ls_structure_factor_coef Fsqd
_refine_ls_weighting_details 'calc w = 1/[\s^2^(Fo^2^)+(0.0248P)^2^+0.1595P] where P=(Fo^2^+2Fc^2^)/3'
_refine_ls_weighting_scheme calc
_refine_ls_wR_factor_gt 0.050
_refine_ls_wR_factor_ref 0.050
_reflns_number_gt 1625
_reflns_number_total 1678
_reflns_threshold_expression I>2\s(I)
_cod_data_source_file dn1076.cif
_cod_data_source_block I
_cod_depositor_comments
;
The following automatic conversions were performed:

'_exptl_crystal_density_meas' value 'not measured' was changed to '?'
- the value is perceived as not measured.

Automatic conversion script
Id: cif_fix_values 3008 2015-01-20 13:52:24Z robertas 
;
_cod_original_sg_symbol_H-M 'P 21/c'
_cod_database_code 2014782
_cod_database_fobs_code 2014782

loop_
_symmetry_equiv_pos_as_xyz
'x, y, z'
'-x, y+1/2, -z+1/2'
'-x, -y, -z'
'x, -y-1/2, z-1/2'

loop_
_atom_site_label
_atom_site_fract_x
_atom_site_fract_y
_atom_site_fract_z
_atom_site_U_iso_or_equiv
_atom_site_adp_type
_atom_site_calc_flag
_atom_site_refinement_flags
_atom_site_occupancy
_atom_site_disorder_assembly
_atom_site_disorder_group
_atom_site_type_symbol
C1 0.71821(9) 0.61221(11) 0.54054(12) 0.01471(17) Uani d . 1 . . C
C2 0.80446(9) 0.53938(11) 0.42411(12) 0.01263(17) Uani d . 1 . . C
N1 0.72172(7) 0.49533(9) 0.23861(10) 0.01046(14) Uani d . 1 . . N
N2 0.80584(7) 0.43367(9) 0.12342(10) 0.01086(14) Uani d . 1 . . N
O1 0.67849(7) 0.76998(8) 0.48174(9) 0.01514(14) Uani d . 1 . . O
Cl1 0.42289(2) 0.68909(3) 0.18828(3) 0.01514(7) Uani d . 1 . . Cl
Cl2 1.03755(2) 0.67097(2) 0.15246(3) 0.01381(7) Uani d . 1 . . Cl
H1 0.6031(17) 0.764(2) 0.411(2) 0.030(4) Uiso d . 1 . . H
H11 0.7758(13) 0.6167(17) 0.6645(18) 0.019(3) Uiso d . 1 . . H
H12 0.6416(14) 0.5456(17) 0.5414(19) 0.022(3) Uiso d . 1 . . H
H21 0.8750(13) 0.6121(16) 0.4098(18) 0.015(3) Uiso d . 1 . . H
H22 0.8457(13) 0.4459(17) 0.4768(18) 0.019(3) Uiso d . 1 . . H
H31 0.6791(14) 0.5740(17) 0.1803(19) 0.021(3) Uiso d . 1 . . H
H32 0.6598(14) 0.4161(17) 0.2489(19) 0.023(3) Uiso d . 1 . . H
H41 0.8646(14) 0.5063(18) 0.1082(19) 0.025(3) Uiso d . 1 . . H
H42 0.8514(14) 0.3496(17) 0.179(2) 0.021(3) Uiso d . 1 . . H
H43 0.7533(14) 0.4053(17) 0.0204(19) 0.019(3) Uiso d . 1 . . H

loop_
_atom_site_aniso_label
_atom_site_aniso_U_11
_atom_site_aniso_U_22
_atom_site_aniso_U_33
_atom_site_aniso_U_12
_atom_site_aniso_U_13
_atom_site_aniso_U_23
C1 0.0189(4) 0.0132(4) 0.0131(4) 0.0002(3) 0.0060(3) -0.0013(3)
C2 0.0135(4) 0.0133(4) 0.0098(4) 0.0015(3) -0.0001(3) -0.0020(3)
N1 0.0103(3) 0.0105(3) 0.0106(3) 0.0009(3) 0.0022(3) -0.0007(3)
N2 0.0117(3) 0.0107(3) 0.0103(3) 0.0003(3) 0.0028(3) -0.0015(3)
O1 0.0127(3) 0.0126(3) 0.0182(3) 0.0015(2) -0.0005(2) -0.0043(2)
Cl1 0.01252(11) 0.01620(11) 0.01517(11) 0.00083(7) 0.00001(8) -0.00335(7)
Cl2 0.01437(11) 0.01321(11) 0.01439(11) -0.00396(7) 0.00437(8) -0.00269(7)

loop_
_atom_type_symbol
_atom_type_description
_atom_type_scat_dispersion_real
_atom_type_scat_dispersion_imag
_atom_type_scat_source
C C 0.0033 0.0016 'International Tables Vol C Tables 4.2.6.8 and 6.1.1.4'
H H 0.0000 0.0000 'International Tables Vol C Tables 4.2.6.8 and 6.1.1.4'
N N 0.0061 0.0033 'International Tables Vol C Tables 4.2.6.8 and 6.1.1.4'
O O 0.0106 0.0060 'International Tables Vol C Tables 4.2.6.8 and 6.1.1.4'
Cl Cl 0.1484 0.1585 'International Tables Vol C Tables 4.2.6.8 and 6.1.1.4'

loop_
_geom_angle_atom_site_label_1
_geom_angle_atom_site_label_2
_geom_angle_atom_site_label_3
_geom_angle
_geom_angle_publ_flag
O1 C1 C2 111.20(7) y
O1 C1 H11 108.9(8) ?
C2 C1 H11 105.2(8) ?
O1 C1 H12 111.6(8) ?
C2 C1 H12 110.6(8) ?
H11 C1 H12 109.1(12) ?
N1 C2 C1 110.94(7) y
N1 C2 H21 109.2(8) ?
C1 C2 H21 110.9(8) ?
N1 C2 H22 106.8(8) ?
C1 C2 H22 111.4(8) ?
H21 C2 H22 107.5(11) ?
N2 N1 C2 110.86(6) y
N2 N1 H31 105.9(9) ?
C2 N1 H31 113.4(9) ?
N2 N1 H32 107.5(9) ?
C2 N1 H32 110.4(9) ?
H31 N1 H32 108.5(12) ?
N1 N2 H41 110.2(9) ?
N1 N2 H42 108.9(9) ?
H41 N2 H42 107.9(12) ?
N1 N2 H43 107.4(9) ?
H41 N2 H43 112.2(13) ?
H42 N2 H43 110.3(13) ?
C1 O1 H1 107.6(12) ?

loop_
_geom_bond_atom_site_label_1
_geom_bond_atom_site_label_2
_geom_bond_site_symmetry_2
_geom_bond_distance
_geom_bond_publ_flag
C1 O1 . 1.429(2) y
C1 C2 . 1.5076(12) ?
C1 H11 . 0.98(2) ?
C1 H12 . 0.966(14) ?
C2 N1 . 1.502(2) y
C2 H21 . 0.971(13) ?
C2 H22 . 0.94(2) ?
N1 N2 . 1.449(2) y
N1 H31 . 0.86(2) ?
N1 H32 . 0.94(2) ?
N2 H41 . 0.883(15) ?
N2 H42 . 0.895(15) ?
N2 H43 . 0.869(14) ?
O1 H1 . 0.83(2) ?

loop_
_geom_hbond_atom_site_label_D
_geom_hbond_atom_site_label_H
_geom_hbond_atom_site_label_A
_geom_hbond_site_symmetry_A
_geom_hbond_distance_DH
_geom_hbond_distance_HA
_geom_hbond_distance_DA
_geom_hbond_angle_DHA
O1 H1 Cl1 . 0.833(17) 2.278(17) 3.0874(7) 164.1(15)
N1 H31 O1 4_575 0.856(15) 1.986(14) 2.7257(10) 144.0(13)
N1 H31 Cl1 . 0.856(15) 2.809(14) 3.4104(8) 128.7(11)
N1 H32 Cl1 2_645 0.935(15) 2.185(15) 3.0832(8) 160.9(12)
N2 H43 Cl1 3_665 0.869(14) 2.246(15) 3.0864(8) 162.4(12)
N2 H41 Cl2 . 0.883(15) 2.213(15) 3.0701(8) 163.6(13)
N2 H42 Cl2 2_745 0.895(15) 2.122(15) 3.0098(8) 171.1(13)

loop_
_geom_torsion_atom_site_label_1
_geom_torsion_atom_site_label_2
_geom_torsion_atom_site_label_3
_geom_torsion_atom_site_label_4
_geom_torsion
O1 C1 C2 N1 -73.52(9)
C1 C2 N1 N2 176.77(7)

loop_
_cod_related_entry_id
_cod_related_entry_database
_cod_related_entry_code
1 ChemSpider 21133880
